data_4124744
loop_
_publ_author_name
'Shi, Yanrong'
'Frattarelli, David'
'Watanabe, Naoki'
'Facchetti, Antonio'
'Cariati, Elena'
'Righetto, Stefania'
'Tordin, Elisa'
'Zuccaccia, Cristiano'
'Macchioni, Alceo'
'Wegener, Staci L.'
'Stern, Charlotte L.'
'Ratner, Mark A.'
'Marks, Tobin J.'

_publ_section_title
;
 Ultra-High-Response, Multiply Twisted Electro-optic Chromophores:
 Influence of \p-System Elongation and Interplanar Torsion on
 Hyperpolarizability.
;
_journal_issue 39
_journal_name_full 'Journal of the American Chemical Society'
_journal_page_first 12521
_journal_page_last 12538
_journal_paper_doi 10.1021/jacs.5b04636
_journal_volume 137
_journal_year 2015
_chemical_formula_moiety 'C25 H31 N3, C H2 Cl2 '
_chemical_formula_sum 'C26 H33 Cl2 N3'
_chemical_formula_weight 458.45
_chemical_name_systematic
; 
 ? 
;
_space_group_IT_number 14
_symmetry_cell_setting monoclinic
_symmetry_space_group_name_Hall '-P 2yn'
_symmetry_space_group_name_H-M 'P 1 21/n 1'
_atom_sites_solution_hydrogens geom
_atom_sites_solution_primary direct
_atom_sites_solution_secondary difmap
_audit_creation_method SHELXL-97
_cell_angle_alpha 90.00
_cell_angle_beta 105.226(2)
_cell_angle_gamma 90.00
_cell_formula_units_Z 4
_cell_length_a 11.2547(3)
_cell_length_b 15.0048(4)
_cell_length_c 15.2915(4)
_cell_measurement_reflns_used 2523
_cell_measurement_temperature 100(2)
_cell_measurement_theta_max 63.79
_cell_measurement_theta_min 4.20
_cell_volume 2491.70(12)
_computing_cell_refinement 'Bruker SAINT'
_computing_data_collection 'Bruker APEX2'
_computing_data_reduction 'Bruker SAINT'
_computing_molecular_graphics 'Bruker SHELXTL'
_computing_publication_material 'Bruker SHELXTL'
_computing_structure_refinement 'SHELXL-97 (Sheldrick, 2008)'
_computing_structure_solution 'SHELXS-97 (Sheldrick, 2008)'
_diffrn_ambient_temperature 100(2)
_diffrn_measured_fraction_theta_full 0.984
_diffrn_measured_fraction_theta_max 0.984
_diffrn_measurement_device_type 'Bruker APEX-II CCD'
_diffrn_measurement_method '\f and \w scans'
_diffrn_radiation_monochromator 'MX optics'
_diffrn_radiation_source microsource
_diffrn_radiation_type CuK\a
_diffrn_radiation_wavelength 1.54178
_diffrn_reflns_av_R_equivalents 0.0733
_diffrn_reflns_av_sigmaI/netI 0.0552
_diffrn_reflns_limit_h_max 12
_diffrn_reflns_limit_h_min -12
_diffrn_reflns_limit_k_max 16
_diffrn_reflns_limit_k_min -16
_diffrn_reflns_limit_l_max 17
_diffrn_reflns_limit_l_min -14
_diffrn_reflns_number 18243
_diffrn_reflns_theta_full 62.38
_diffrn_reflns_theta_max 62.38
_diffrn_reflns_theta_min 4.20
_diffrn_standards_number 0
_exptl_absorpt_coefficient_mu 2.465
_exptl_absorpt_correction_T_max 0.7526
_exptl_absorpt_correction_T_min 0.6241
_exptl_absorpt_correction_type multi-scan
_exptl_absorpt_process_details 'SADABS, Bruker'
_exptl_crystal_colour yellow
_exptl_crystal_density_diffrn 1.222
_exptl_crystal_density_method 'not measured'
_exptl_crystal_description plate
_exptl_crystal_F_000 976
_exptl_crystal_size_max 0.12
_exptl_crystal_size_mid 0.05
_exptl_crystal_size_min 0.02
_refine_diff_density_max 0.297
_refine_diff_density_min -0.418
_refine_diff_density_rms 0.050
_refine_ls_extinction_method none
_refine_ls_goodness_of_fit_ref 1.021
_refine_ls_hydrogen_treatment constr
_refine_ls_matrix_type full
_refine_ls_number_parameters 351
_refine_ls_number_reflns 3897
_refine_ls_number_restraints 0
_refine_ls_restrained_S_all 1.021
_refine_ls_R_factor_all 0.0751
_refine_ls_R_factor_gt 0.0492
_refine_ls_shift/su_max 0.000
_refine_ls_shift/su_mean 0.000
_refine_ls_structure_factor_coef Fsqd
_refine_ls_weighting_details 'calc w=1/[\s^2^(Fo^2^)+(0.0720P)^2^+1.1460P] where P=(Fo^2^+2Fc^2^)/3'
_refine_ls_weighting_scheme calc
_refine_ls_wR_factor_gt 0.1244
_refine_ls_wR_factor_ref 0.1407
_reflns_number_gt 2839
_reflns_number_total 3897
_reflns_threshold_expression >2sigma(I)
_cod_data_source_file ja5b04636_si_002.cif
_cod_data_source_block n1306
_cod_depositor_comments
;
The following automatic conversions were performed:

'_symmetry_cell_setting' value 'Monoclinic' changed to 'monoclinic'
according to
/usr/data/users/saulius/crontab/automatic-downloads/current/ACS/lib/dictionaries/cif_core.dic
dictionary named 'cif_core.dic' version 2.4.2 from 2011-04-26.

Automatic conversion script
Id: cif_fix_values 3271 2015-04-21 07:52:19Z andrius 
;
_cod_original_cell_volume 2491.70(11)
_cod_original_sg_symbol_H-M P2(1)/n
_cod_database_code 4124744

loop_
_symmetry_equiv_pos_as_xyz
'x, y, z'
'-x+1/2, y+1/2, -z+1/2'
'-x, -y, -z'
'x-1/2, -y-1/2, z-1/2'

loop_
_atom_site_label
_atom_site_type_symbol
_atom_site_fract_x
_atom_site_fract_y
_atom_site_fract_z
_atom_site_U_iso_or_equiv
_atom_site_adp_type
_atom_site_occupancy
_atom_site_symmetry_multiplicity
_atom_site_calc_flag
_atom_site_refinement_flags
_atom_site_disorder_assembly
_atom_site_disorder_group
N1 N 0.91220(19) 0.35834(15) 0.39875(14) 0.0315(5) Uani 1 1 d . . .
N2 N 1.5853(3) 0.04665(19) 0.18497(19) 0.0543(7) Uani 1 1 d . . .
N3 N 1.6414(2) 0.32777(18) 0.13411(17) 0.0423(6) Uani 1 1 d . . .
C1 C 1.0253(2) 0.35608(18) 0.45637(17) 0.0331(6) Uani 1 1 d . A .
H1 H 1.0347 0.3711 0.5182 0.040 Uiso 1 1 calc R . .
C2 C 1.1270(2) 0.33285(18) 0.42858(17) 0.0306(6) Uani 1 1 d . . .
C3 C 1.1133(2) 0.31055(17) 0.33706(17) 0.0283(6) Uani 1 1 d . A .
C4 C 0.9948(2) 0.31349(17) 0.27764(17) 0.0294(6) Uani 1 1 d . . .
C5 C 0.8972(2) 0.33803(18) 0.31048(17) 0.0325(6) Uani 1 1 d . A .
H5 H 0.8172 0.3408 0.2701 0.039 Uiso 1 1 calc R . .
C6 C 1.2516(2) 0.3323(2) 0.49607(19) 0.0428(7) Uani 1 1 d . A .
H6A H 1.2439 0.3548 0.5545 0.064 Uiso 1 1 calc R . .
H6B H 1.3082 0.3704 0.4740 0.064 Uiso 1 1 calc R . .
H6C H 1.2837 0.2713 0.5036 0.064 Uiso 1 1 calc R . .
C7 C 0.9731(2) 0.2912(2) 0.17854(18) 0.0403(7) Uani 1 1 d . A .
H7A H 0.8866 0.3022 0.1471 0.061 Uiso 1 1 calc R . .
H7B H 0.9927 0.2283 0.1721 0.061 Uiso 1 1 calc R . .
H7C H 1.0259 0.3287 0.1520 0.061 Uiso 1 1 calc R . .
C8 C 1.2211(2) 0.28534(17) 0.30384(16) 0.0281(6) Uani 1 1 d . . .
C9 C 1.2623(2) 0.19731(18) 0.30906(18) 0.0334(6) Uani 1 1 d . A .
H9 H 1.2223 0.1536 0.3362 0.040 Uiso 1 1 calc R . .
C10 C 1.3599(2) 0.17256(18) 0.27564(18) 0.0344(6) Uani 1 1 d . . .
H10 H 1.3861 0.1121 0.2803 0.041 Uiso 1 1 calc R A .
C11 C 1.4212(2) 0.23484(17) 0.23497(16) 0.0287(6) Uani 1 1 d . A .
C12 C 1.3808(2) 0.32337(18) 0.23213(17) 0.0296(6) Uani 1 1 d . . .
H12 H 1.4224 0.3674 0.2066 0.036 Uiso 1 1 calc R A .
C13 C 1.2823(2) 0.34923(18) 0.26514(17) 0.0303(6) Uani 1 1 d . A .
C14 C 1.2417(3) 0.44562(19) 0.2592(2) 0.0413(7) Uani 1 1 d . . .
H14A H 1.2924 0.4804 0.2284 0.062 Uiso 1 1 calc R A .
H14B H 1.2513 0.4693 0.3204 0.062 Uiso 1 1 calc R . .
H14C H 1.1551 0.4496 0.2249 0.062 Uiso 1 1 calc R . .
C15 C 1.5224(2) 0.20960(18) 0.19755(17) 0.0319(6) Uani 1 1 d . . .
C16 C 1.5571(3) 0.1201(2) 0.19181(18) 0.0370(7) Uani 1 1 d . A .
C17 C 1.5881(2) 0.2736(2) 0.16219(18) 0.0340(7) Uani 1 1 d . A .
C18 C 0.8055(2) 0.3864(2) 0.43180(19) 0.0378(7) Uani 0.417(6) 1 d P A 1
H18A H 0.7342 0.3998 0.3798 0.045 Uiso 0.417(6) 1 calc PR A 1
H18B H 0.8263 0.4408 0.4693 0.045 Uiso 0.417(6) 1 calc PR A 1
C18B C 0.8055(2) 0.3864(2) 0.43180(19) 0.0378(7) Uani 0.583(6) 1 d P A 2
H18C H 0.7680 0.4395 0.3968 0.045 Uiso 0.583(6) 1 calc PR A 2
H18D H 0.8364 0.4049 0.4959 0.045 Uiso 0.583(6) 1 calc PR A 2
C19 C 0.7729(6) 0.3096(5) 0.4890(4) 0.0321(19) Uani 0.417(6) 1 d P A 1
H19 H 0.8520 0.2882 0.5303 0.039 Uiso 0.417(6) 1 calc PR A 1
C20 C 0.7109(8) 0.2286(6) 0.4336(7) 0.035(2) Uani 0.417(6) 1 d P A 1
H20A H 0.7545 0.2146 0.3868 0.042 Uiso 0.417(6) 1 calc PR A 1
H20B H 0.6248 0.2441 0.4021 0.042 Uiso 0.417(6) 1 calc PR A 1
C21 C 0.7112(9) 0.1447(7) 0.4933(7) 0.036(3) Uani 0.417(6) 1 d P A 1
H21A H 0.7972 0.1247 0.5185 0.043 Uiso 0.417(6) 1 calc PR A 1
H21B H 0.6774 0.1609 0.5447 0.043 Uiso 0.417(6) 1 calc PR A 1
C22 C 0.6368(8) 0.0688(5) 0.4415(5) 0.046(2) Uani 0.417(6) 1 d P A 1
H22A H 0.6618 0.0586 0.3849 0.056 Uiso 0.417(6) 1 calc PR A 1
H22B H 0.5485 0.0853 0.4246 0.056 Uiso 0.417(6) 1 calc PR A 1
C23 C 0.654(2) -0.0185(17) 0.4972(12) 0.059(5) Uani 0.417(6) 1 d P A 1
H23A H 0.7399 -0.0382 0.5091 0.070 Uiso 0.417(6) 1 calc PR A 1
H23B H 0.5996 -0.0646 0.4630 0.070 Uiso 0.417(6) 1 calc PR A 1
H23C H 0.6339 -0.0079 0.5549 0.070 Uiso 0.417(6) 1 calc PR A 1
C24 C 0.6982(7) 0.3515(6) 0.5488(5) 0.046(2) Uani 0.417(6) 1 d P A 1
H24A H 0.6793 0.3047 0.5888 0.055 Uiso 0.417(6) 1 calc PR A 1
H24B H 0.7497 0.3971 0.5880 0.055 Uiso 0.417(6) 1 calc PR A 1
C25 C 0.5791(10) 0.3944(9) 0.4973(9) 0.061(3) Uani 0.417(6) 1 d P A 1
H25A H 0.5392 0.4223 0.5402 0.073 Uiso 0.417(6) 1 calc PR A 1
H25B H 0.5244 0.3490 0.4620 0.073 Uiso 0.417(6) 1 calc PR A 1
H25C H 0.5963 0.4399 0.4563 0.073 Uiso 0.417(6) 1 calc PR A 1
C19B C 0.7063(5) 0.3181(3) 0.4260(4) 0.0366(14) Uani 0.583(6) 1 d P A 2
H19B H 0.6783 0.2997 0.3610 0.044 Uiso 0.583(6) 1 calc PR A 2
C20B C 0.7535(6) 0.2349(5) 0.4793(6) 0.0412(17) Uani 0.583(6) 1 d P A 2
H20C H 0.8370 0.2219 0.4727 0.049 Uiso 0.583(6) 1 calc PR A 2
H20D H 0.7614 0.2469 0.5442 0.049 Uiso 0.583(6) 1 calc PR A 2
C21B C 0.6750(6) 0.1533(5) 0.4521(6) 0.0375(18) Uani 0.583(6) 1 d P A 2
H21C H 0.6667 0.1420 0.3870 0.045 Uiso 0.583(6) 1 calc PR A 2
H21D H 0.5917 0.1666 0.4588 0.045 Uiso 0.583(6) 1 calc PR A 2
C22B C 0.7201(6) 0.0687(5) 0.5037(4) 0.0533(17) Uani 0.583(6) 1 d P A 2
H22C H 0.8089 0.0618 0.5083 0.064 Uiso 0.583(6) 1 calc PR A 2
H22D H 0.7108 0.0749 0.5661 0.064 Uiso 0.583(6) 1 calc PR A 2
C23B C 0.6544(16) -0.0143(11) 0.4623(8) 0.053(3) Uani 0.583(6) 1 d P A 2
H23D H 0.6841 -0.0652 0.5023 0.063 Uiso 0.583(6) 1 calc PR A 2
H23E H 0.6704 -0.0248 0.4032 0.063 Uiso 0.583(6) 1 calc PR A 2
H23F H 0.5656 -0.0071 0.4544 0.063 Uiso 0.583(6) 1 calc PR A 2
C24B C 0.5930(5) 0.3575(4) 0.4503(4) 0.0393(14) Uani 0.583(6) 1 d P A 2
H24C H 0.5592 0.4058 0.4068 0.047 Uiso 0.583(6) 1 calc PR A 2
H24D H 0.5293 0.3105 0.4423 0.047 Uiso 0.583(6) 1 calc PR A 2
C25B C 0.6157(7) 0.3947(6) 0.5457(5) 0.053(2) Uani 0.583(6) 1 d P A 2
H25D H 0.6571 0.3496 0.5896 0.064 Uiso 0.583(6) 1 calc PR A 2
H25E H 0.5368 0.4105 0.5575 0.064 Uiso 0.583(6) 1 calc PR A 2
H25F H 0.6677 0.4478 0.5516 0.064 Uiso 0.583(6) 1 calc PR A 2
C26 C 0.8927(3) 0.0461(2) 0.3281(3) 0.0567(9) Uani 1 1 d . . .
H26A H 0.8126 0.0770 0.3182 0.068 Uiso 1 1 calc R B 2
H26B H 0.8815 -0.0161 0.3460 0.068 Uiso 1 1 calc R B 2
Cl1 Cl 0.93722(8) 0.04548(6) 0.22581(6) 0.0624(3) Uani 1 1 d . C 2
Cl2 Cl 1.00168(8) 0.09915(6) 0.41672(6) 0.0590(3) Uani 1 1 d . C 2

loop_
_atom_site_aniso_label
_atom_site_aniso_U_11
_atom_site_aniso_U_22
_atom_site_aniso_U_33
_atom_site_aniso_U_23
_atom_site_aniso_U_13
_atom_site_aniso_U_12
N1 0.0277(11) 0.0318(13) 0.0339(12) 0.0033(10) 0.0063(9) -0.0002(10)
N2 0.0749(19) 0.0406(18) 0.0547(17) 0.0028(13) 0.0301(14) 0.0150(15)
N3 0.0303(12) 0.0459(16) 0.0509(15) -0.0016(13) 0.0114(11) 0.0004(12)
C1 0.0332(14) 0.0371(16) 0.0258(13) 0.0027(12) 0.0018(11) -0.0028(12)
C2 0.0289(13) 0.0331(16) 0.0279(13) 0.0028(11) 0.0039(11) -0.0022(12)
C3 0.0293(13) 0.0225(14) 0.0300(13) 0.0048(11) 0.0027(10) -0.0017(11)
C4 0.0279(13) 0.0280(15) 0.0287(13) 0.0030(11) 0.0008(10) -0.0023(11)
C5 0.0283(13) 0.0351(16) 0.0303(14) 0.0055(12) 0.0008(11) -0.0010(12)
C6 0.0320(14) 0.063(2) 0.0283(14) 0.0005(14) -0.0010(11) -0.0007(14)
C7 0.0324(14) 0.0529(19) 0.0302(14) -0.0032(13) -0.0016(11) -0.0014(13)
C8 0.0282(12) 0.0279(15) 0.0244(12) -0.0009(11) 0.0001(10) -0.0010(11)
C9 0.0362(14) 0.0282(16) 0.0346(14) 0.0035(12) 0.0070(11) -0.0046(12)
C10 0.0399(15) 0.0233(15) 0.0376(15) 0.0004(12) 0.0059(12) 0.0016(12)
C11 0.0281(13) 0.0271(15) 0.0254(13) 0.0001(11) -0.0028(10) 0.0010(11)
C12 0.0285(13) 0.0298(15) 0.0281(13) 0.0007(11) 0.0033(10) -0.0046(11)
C13 0.0293(13) 0.0290(15) 0.0287(13) 0.0009(11) 0.0005(11) 0.0003(11)
C14 0.0437(16) 0.0286(16) 0.0557(18) 0.0035(13) 0.0203(14) 0.0034(13)
C15 0.0326(13) 0.0317(16) 0.0280(13) -0.0001(12) 0.0018(11) 0.0020(12)
C16 0.0433(16) 0.039(2) 0.0283(14) 0.0006(13) 0.0095(12) 0.0039(14)
C17 0.0264(13) 0.0422(18) 0.0295(14) -0.0061(13) 0.0003(11) 0.0073(13)
C18 0.0313(14) 0.0442(18) 0.0381(15) 0.0040(13) 0.0096(12) 0.0030(13)
C19 0.029(4) 0.039(5) 0.028(4) 0.002(3) 0.006(3) 0.003(3)
C20 0.027(4) 0.051(7) 0.025(4) 0.002(5) 0.003(3) -0.006(4)
C21 0.032(5) 0.050(8) 0.023(5) 0.014(5) 0.004(4) 0.008(4)
C22 0.050(5) 0.045(6) 0.045(5) -0.001(4) 0.014(4) -0.009(4)
C23 0.053(7) 0.052(7) 0.072(12) 0.011(10) 0.018(9) 0.007(5)
C24 0.039(4) 0.062(5) 0.037(4) -0.003(4) 0.012(3) -0.004(4)
C25 0.055(7) 0.085(8) 0.047(7) -0.004(7) 0.021(6) 0.018(6)
C26 0.0474(18) 0.046(2) 0.080(2) -0.0085(17) 0.0236(17) -0.0100(15)
Cl1 0.0571(5) 0.0626(6) 0.0686(6) 0.0000(4) 0.0184(4) 0.0032(4)
Cl2 0.0539(5) 0.0530(5) 0.0667(5) 0.0091(4) 0.0101(4) -0.0082(4)

loop_
_atom_type_symbol
_atom_type_description
_atom_type_scat_dispersion_real
_atom_type_scat_dispersion_imag
_atom_type_scat_source
C C 0.0181 0.0091 'International Tables Vol C Tables 4.2.6.8 and 6.1.1.4'
H H 0.0000 0.0000 'International Tables Vol C Tables 4.2.6.8 and 6.1.1.4'
N N 0.0311 0.0180 'International Tables Vol C Tables 4.2.6.8 and 6.1.1.4'
Cl Cl 0.3639 0.7018 'International Tables Vol C Tables 4.2.6.8 and 6.1.1.4'

loop_
_geom_angle_atom_site_label_1
_geom_angle_atom_site_label_2
_geom_angle_atom_site_label_3
_geom_angle
C1 N1 C5 119.8(2)
C1 N1 C18 119.8(2)
C5 N1 C18 120.4(2)
N1 C1 C2 121.9(2)
N1 C1 H1 119.0
C2 C1 H1 119.0
C1 C2 C3 119.2(2)
C1 C2 C6 119.6(2)
C3 C2 C6 121.3(2)
C4 C3 C2 118.3(2)
C4 C3 C8 120.7(2)
C2 C3 C8 121.0(2)
C5 C4 C3 119.2(2)
C5 C4 C7 119.6(2)
C3 C4 C7 121.3(2)
N1 C5 C4 121.6(2)
N1 C5 H5 119.2
C4 C5 H5 119.2
C2 C6 H6A 109.5
C2 C6 H6B 109.5
H6A C6 H6B 109.5
C2 C6 H6C 109.5
H6A C6 H6C 109.5
H6B C6 H6C 109.5
C4 C7 H7A 109.5
C4 C7 H7B 109.5
H7A C7 H7B 109.5
C4 C7 H7C 109.5
H7A C7 H7C 109.5
H7B C7 H7C 109.5
C9 C8 C13 118.7(2)
C9 C8 C3 120.8(2)
C13 C8 C3 120.6(2)
C10 C9 C8 121.3(3)
C10 C9 H9 119.4
C8 C9 H9 119.4
C9 C10 C11 121.2(3)
C9 C10 H10 119.4
C11 C10 H10 119.4
C10 C11 C12 116.9(2)
C10 C11 C15 122.0(2)
C12 C11 C15 121.1(2)
C13 C12 C11 122.5(2)
C13 C12 H12 118.8
C11 C12 H12 118.8
C12 C13 C8 119.4(2)
C12 C13 C14 120.2(2)
C8 C13 C14 120.4(2)
C13 C14 H14A 109.5
C13 C14 H14B 109.5
H14A C14 H14B 109.5
C13 C14 H14C 109.5
H14A C14 H14C 109.5
H14B C14 H14C 109.5
C17 C15 C16 116.5(2)
C17 C15 C11 121.3(2)
C16 C15 C11 122.2(3)
N2 C16 C15 178.4(3)
N3 C17 C15 178.5(3)
N1 C18 C19 108.4(3)
N1 C18 H18A 110.0
C19 C18 H18A 110.0
N1 C18 H18B 110.0
C19 C18 H18B 110.0
H18A C18 H18B 108.4
C24 C19 C20 114.4(6)
C24 C19 C18 106.3(6)
C20 C19 C18 114.6(5)
C24 C19 H19 107.0
C20 C19 H19 107.0
C18 C19 H19 107.0
C19 C20 C21 112.6(9)
C19 C20 H20A 109.1
C21 C20 H20A 109.1
C19 C20 H20B 109.1
C21 C20 H20B 109.1
H20A C20 H20B 107.8
C22 C21 C20 112.8(9)
C22 C21 H21A 109.0
C20 C21 H21A 109.0
C22 C21 H21B 109.0
C20 C21 H21B 109.0
H21A C21 H21B 107.8
C21 C22 C23 112.2(11)
C21 C22 H22A 109.2
C23 C22 H22A 109.2
C21 C22 H22B 109.2
C23 C22 H22B 109.2
H22A C22 H22B 107.9
C25 C24 C19 114.5(7)
C25 C24 H24A 108.6
C19 C24 H24A 108.6
C25 C24 H24B 108.6
C19 C24 H24B 108.6
H24A C24 H24B 107.6
C20B C19B C24B 112.6(4)
C20B C19B H19B 106.4
C24B C19B H19B 106.4
C21B C20B C19B 115.2(8)
C21B C20B H20C 108.5
C19B C20B H20C 108.5
C21B C20B H20D 108.5
C19B C20B H20D 108.5
H20C C20B H20D 107.5
C20B C21B C22B 116.6(7)
C20B C21B H21C 108.2
C22B C21B H21C 108.2
C20B C21B H21D 108.2
C22B C21B H21D 108.2
H21C C21B H21D 107.3
C23B C22B C21B 114.6(8)
C23B C22B H22C 108.6
C21B C22B H22C 108.6
C23B C22B H22D 108.6
C21B C22B H22D 108.6
H22C C22B H22D 107.6
C22B C23B H23D 109.5
C22B C23B H23E 109.5
H23D C23B H23E 109.5
C22B C23B H23F 109.5
H23D C23B H23F 109.5
H23E C23B H23F 109.5
C25B C24B C19B 115.6(5)
C25B C24B H24C 108.4
C19B C24B H24C 108.4
C25B C24B H24D 108.4
C19B C24B H24D 108.4
H24C C24B H24D 107.4
C24B C25B H25D 109.5
C24B C25B H25E 109.5
H25D C25B H25E 109.5
C24B C25B H25F 109.5
H25D C25B H25F 109.5
H25E C25B H25F 109.5
Cl2 C26 Cl1 112.48(19)
Cl2 C26 H26A 109.1
Cl1 C26 H26A 109.1
Cl2 C26 H26B 109.1
Cl1 C26 H26B 109.1
H26A C26 H26B 107.8

loop_
_geom_bond_atom_site_label_1
_geom_bond_atom_site_label_2
_geom_bond_distance
N1 C1 1.345(3)
N1 C5 1.351(4)
N1 C18 1.481(4)
N2 C16 1.159(4)
N3 C17 1.158(4)
C1 C2 1.367(4)
C1 H1 0.9500
C2 C3 1.407(4)
C2 C6 1.507(3)
C3 C4 1.403(3)
C3 C8 1.482(4)
C4 C5 1.372(4)
C4 C7 1.508(4)
C5 H5 0.9500
C6 H6A 0.9800
C6 H6B 0.9800
C6 H6C 0.9800
C7 H7A 0.9800
C7 H7B 0.9800
C7 H7C 0.9800
C8 C9 1.395(4)
C8 C13 1.399(4)
C9 C10 1.379(4)
C9 H9 0.9500
C10 C11 1.401(4)
C10 H10 0.9500
C11 C12 1.401(4)
C11 C15 1.452(4)
C12 C13 1.389(4)
C12 H12 0.9500
C13 C14 1.512(4)
C14 H14A 0.9800
C14 H14B 0.9800
C14 H14C 0.9800
C15 C17 1.404(4)
C15 C16 1.408(4)
C18 C19 1.548(8)
C18 H18A 0.9900
C18 H18B 0.9900
C19 C24 1.530(11)
C19 C20 1.540(12)
C19 H19 1.0000
C20 C21 1.555(14)
C20 H20A 0.9900
C20 H20B 0.9900
C21 C22 1.510(14)
C21 H21A 0.9900
C21 H21B 0.9900
C22 C23 1.55(2)
C22 H22A 0.9900
C22 H22B 0.9900
C23 H23A 0.9800
C23 H23B 0.9800
C23 H23C 0.9800
C24 C25 1.510(13)
C24 H24A 0.9900
C24 H24B 0.9900
C25 H25A 0.9800
C25 H25B 0.9800
C25 H25C 0.9800
C19B C20B 1.509(9)
C19B C24B 1.537(8)
C19B H19B 1.0000
C20B C21B 1.503(11)
C20B H20C 0.9900
C20B H20D 0.9900
C21B C22B 1.511(10)
C21B H21C 0.9900
C21B H21D 0.9900
C22B C23B 1.501(18)
C22B H22C 0.9900
C22B H22D 0.9900
C23B H23D 0.9800
C23B H23E 0.9800
C23B H23F 0.9800
C24B C25B 1.519(9)
C24B H24C 0.9900
C24B H24D 0.9900
C25B H25D 0.9800
C25B H25E 0.9800
C25B H25F 0.9800
C26 Cl2 1.762(4)
C26 Cl1 1.763(4)
C26 H26A 0.9900
C26 H26B 0.9900

loop_
_geom_torsion_atom_site_label_1
_geom_torsion_atom_site_label_2
_geom_torsion_atom_site_label_3
_geom_torsion_atom_site_label_4
_geom_torsion
C5 N1 C1 C2 -0.6(4)
C18 N1 C1 C2 -178.3(3)
N1 C1 C2 C3 0.0(4)
N1 C1 C2 C6 179.5(3)
C1 C2 C3 C4 0.3(4)
C6 C2 C3 C4 -179.2(2)
C1 C2 C3 C8 179.7(2)
C6 C2 C3 C8 0.2(4)
C2 C3 C4 C5 0.2(4)
C8 C3 C4 C5 -179.3(2)
C2 C3 C4 C7 179.5(2)
C8 C3 C4 C7 0.0(4)
C1 N1 C5 C4 1.1(4)
C18 N1 C5 C4 178.7(2)
C3 C4 C5 N1 -0.8(4)
C7 C4 C5 N1 179.8(3)
C4 C3 C8 C9 -93.9(3)
C2 C3 C8 C9 86.6(3)
C4 C3 C8 C13 85.0(3)
C2 C3 C8 C13 -94.5(3)
C13 C8 C9 C10 -1.1(4)
C3 C8 C9 C10 177.8(2)
C8 C9 C10 C11 -0.2(4)
C9 C10 C11 C12 1.6(4)
C9 C10 C11 C15 -178.6(2)
C10 C11 C12 C13 -2.0(3)
C15 C11 C12 C13 178.3(2)
C11 C12 C13 C8 0.7(4)
C11 C12 C13 C14 -179.2(2)
C9 C8 C13 C12 0.8(3)
C3 C8 C13 C12 -178.1(2)
C9 C8 C13 C14 -179.2(2)
C3 C8 C13 C14 1.8(4)
C10 C11 C15 C17 -175.9(2)
C12 C11 C15 C17 3.9(4)
C10 C11 C15 C16 6.4(4)
C12 C11 C15 C16 -173.9(2)
C17 C15 C16 N2 -53(12)
C11 C15 C16 N2 125(12)
C16 C15 C17 N3 -161(11)
C11 C15 C17 N3 21(11)
C1 N1 C18 C19 -74.4(4)
C5 N1 C18 C19 107.9(4)
N1 C18 C19 C24 159.6(4)
N1 C18 C19 C20 -72.9(6)
C24 C19 C20 C21 -71.9(8)
C18 C19 C20 C21 164.9(5)
C19 C20 C21 C22 172.7(7)
C20 C21 C22 C23 171.2(10)
C20 C19 C24 C25 -66.3(10)
C18 C19 C24 C25 61.3(9)
C24B C19B C20B C21B 72.7(7)
C19B C20B C21B C22B 179.7(5)
C20B C21B C22B C23B -167.8(8)
C20B C19B C24B C25B 66.9(8)
